data_2006331
loop_
_publ_author_name
'Swenson, Dale C.'
'Morken, Peter A.'
'Burton, Donald J.'

_publ_section_title
;
 Three <i>trans</i>-Diphenylperfluorotrienes
;
_journal_issue 7
_journal_name_full 'Acta Crystallographica Section C'
_journal_page_first 946
_journal_page_last 950
_journal_paper_doi 10.1107/S0108270197000504
_journal_volume 53
_journal_year 1997
_chemical_formula_sum 'C22 H10 F14'
_chemical_formula_weight 540.3
_space_group_IT_number 14
_symmetry_cell_setting monoclinic
_symmetry_space_group_name_Hall '-P 2ybc'
_symmetry_space_group_name_H-M 'P 1 21/c 1'
_atom_type_scat_source International_Tables_for_Xray_Crystallography
_cell_angle_alpha 90.00
_cell_angle_beta 97.52
_cell_angle_gamma 90.00
_cell_formula_units_Z 2
_cell_length_a 10.2071
_cell_length_b 17.6882
_cell_length_c 5.9376
_cell_measurement_reflns_used 25
_cell_measurement_temperature 291
_cell_measurement_theta_max 14
_cell_measurement_theta_min 5
_cell_volume 1062.785
_computing_cell_refinement 'CAD-4 Software'
_computing_data_collection 'CAD-4 Software (Enraf-Nonius, 1977)'
_computing_data_reduction PROCESS_MolEN_(Fair,_1990)
_computing_molecular_graphics ORTEPII_(Johnson,_1976)
_computing_publication_material CIF_VAX_MolEN
_computing_structure_refinement LSFM_MolEN
_computing_structure_solution direct_methods_(MULTAN;_Main_et_al.,_1980)
_diffrn_ambient_temperature 291
_diffrn_measurement_device Enraf_Nonius_CAD4
_diffrn_measurement_method \q/2\q
_diffrn_radiation_type 'Mo K\a'
_diffrn_radiation_wavelength 0.71073
_diffrn_reflns_av_R_equivalents 0.090
_diffrn_reflns_limit_h_max 7
_diffrn_reflns_limit_h_min -7
_diffrn_reflns_limit_k_max 21
_diffrn_reflns_limit_k_min -17
_diffrn_reflns_limit_l_max 12
_diffrn_reflns_limit_l_min -12
_diffrn_reflns_number 5445
_diffrn_reflns_theta_max 25.00
_diffrn_reflns_theta_min 2.01
_diffrn_standards_decay_% 2.06
_diffrn_standards_interval_time 240
_diffrn_standards_number 4
_exptl_absorpt_coefficient_mu 0.184
_exptl_absorpt_correction_type none
_exptl_crystal_colour light_green
_exptl_crystal_density_diffrn 1.68
_exptl_crystal_density_method none
_exptl_crystal_description plate
_exptl_crystal_F_000 464
_exptl_crystal_size_max 0.31
_exptl_crystal_size_mid 0.28
_exptl_crystal_size_min 0.09
_refine_diff_density_max 0.36
_refine_diff_density_min -0.09
_refine_ls_abs_structure_details
;
?
;
_refine_ls_extinction_coef 0.74E-6
_refine_ls_extinction_method isotropic_(Zachariasen,_1963)
_refine_ls_goodness_of_fit_obs 1.057
_refine_ls_hydrogen_treatment H_atoms_refined_U=1.3_x_U_bonding_atom
_refine_ls_matrix_type full
_refine_ls_number_parameters 191
_refine_ls_number_reflns 1238
_refine_ls_number_restraints 0
_refine_ls_R_factor_all 0.000
_refine_ls_R_factor_obs .052
_refine_ls_shift/esd_max 0.033
_refine_ls_structure_factor_coef F
_refine_ls_weighting_scheme sigma
_refine_ls_wR_factor_obs .065
_reflns_number_observed 1238
_reflns_number_total 1856
_reflns_observed_criterion >2.0\s(I)
_cod_data_source_file pa1195.cif
_cod_data_source_block 3
_cod_original_cell_volume 1062.78
_cod_original_sg_symbol_H-M 'P 21/c'
_cod_database_code 2006331

loop_
_symmetry_equiv_pos_as_xyz
x,y,z
-x,-y,-z
x,1/2-y,1/2+z
-x,-1/2+y,-1/2-z

loop_
_atom_site_aniso_label
_atom_site_aniso_U_11
_atom_site_aniso_U_22
_atom_site_aniso_U_33
_atom_site_aniso_U_12
_atom_site_aniso_U_13
_atom_site_aniso_U_23
C1 .0360(10) .0260(10) .0370(10) .0030(10) .0060(10) .0000(10)
C2 .0390(10) .0240(10) .0350(10) .0064(9) .0110(10) .0010(10)
C3 .0390(10) .0230(10) .0330(10) .0048(9) .0070(10) .0040(10)
C4 .0420(10) .0340(10) .0370(10) .0060(10) .0100(10) -.0010(10)
C5 .0400(10) .043(2) .055(2) .0030(10) .0040(10) -.002(2)
C6 .0540(10) .0360(10) .044(2) .0050(10) -.0040(10) -.0040(10)
C7 .059(2) .0350(10) .036(2) .0100(10) .0050(10) -.0050(10)
C8 .0460(10) .0320(10) .0350(10) .0080(10) .0080(10) -.0010(10)
C9 .0400(10) .0260(10) .0430(10) -.0020(10) .0140(10) -.0010(10)
C10 .0370(10) .0310(10) .050(2) .0000(10) .0120(10) -.0020(10)
C11 .042(2) .067(2) .142(4) .014(2) .018(2) .026(3)
F9A .0526(7) .0403(8) .0523(9) -.0026(7) .0267(7) .0047(8)
F9B .0454(8) .0319(8) .0660(10) -.0061(6) .0141(8) -.0126(8)
F10A .1000(10) .0322(9) .136(2) .0180(10) -.0560(10) -.0190(10)
F10B .0990(10) .0930(10) .0890(10) .0560(10) .0549(9) .0510(10)
F11A .070(2) .086(2) .108(3) -.009(2) -.035(2) .029(2)
F11B .0460(10) .161(4) .123(3) -.011(2) .041(2) -.042(3)
F11C .0460(10) .0440(10) .116(3) -.0230(10) .010(2) -.005(2)
F11D .086(3) .101(4) .105(4) .044(3) .061(2) .011(4)
F11E .048(2) .043(3) .144(5) -.012(2) -.014(3) .012(3)
F11F .037(2) .048(3) .212(8) -.020(2) .004(3) -.007(4)

loop_
_atom_site_label
_atom_site_fract_x
_atom_site_fract_y
_atom_site_fract_z
_atom_site_U_iso_or_equiv
_atom_site_thermal_displace_type
_atom_site_calc_flag
_atom_site_occupancy
C1 .9769(2) .52010(10) .0723(5) .0329(6) Uani ? 1.0
C2 .9309(2) .56250(10) .2293(5) .0321(6) Uani ? 1.0
C3 1.0191(2) .60520(10) .4001(5) .0315(6) Uani ? 1.0
C4 1.1545(3) .6067(2) .3790(5) .0372(7) Uani ? 1.0
C5 1.2429(3) .6436(2) .5403(6) .0464(8) Uani ? 1.0
C6 1.1990(3) .6799(2) .7216(6) .0456(8) Uani ? 1.0
C7 1.0662(3) .6799(2) .7419(5) .0436(7) Uani ? 1.0
C8 .9768(3) .6430(2) .5841(5) .0372(7) Uani ? 1.0
C9 .7810(2) .56380(10) .2196(5) .0354(7) Uani ? 1.0
C10 .7149(2) .6362(2) .1157(5) .0388(7) Uani ? 1.0
C11 .5654(3) .6380(2) .0786(9) .0830(10) Uani ? 1.0
F9A .74310(10) .55436(9) .4273(3) .0466(4) Uani ? 1.0
F9B .72730(10) .50609(9) .0883(3) .0471(4) Uani ? 1.0
F10A .7554(2) .69540(10) .2415(5) .0956(7) Uani ? 1.0
F10B .7526(2) .64780(10) -.0861(4) .0900(6) Uani ? 1.0
F11A .4697(3) .0908(2) .6243(8) .0920(10) Uani ? .62
F11B .4944(3) .1070(3) .2810(8) .1070(10) Uani ? .62
F11C .4771(3) .2110(2) .4891(7) .0690(10) Uani ? .62
F11D .5533(5) .6565(4) .3450(10) .093(2) Uani ? .38
F11E .4826(5) .1926(3) .4990(10) .081(2) Uani ? .38
F11F .5016(4) .5892(3) .055(2) .100(3) Uani ? .38
H4 1.1858 .5824 .2538 .0484 Uiso calc 1.0
H5 1.3344 .6438 .5254 .0604 Uiso calc 1.0
H6 1.2600 .7047 .8319 .0593 Uiso calc 1.0
H7 1.0356 .7056 .8656 .0567 Uiso calc 1.0
H8 .8855 .6434 .6011 .0484 Uiso calc 1.0

loop_
_geom_angle_atom_site_label_1
_geom_angle_atom_site_label_2
_geom_angle_atom_site_label_3
_geom_angle_site_symmetry_1
_geom_angle
_geom_angle_publ_flag
C1 C1 C2 2_765 178.5(4) yes
C1 C2 C3 . 122.1(2) yes
C1 C2 C9 . 115.3(3) yes
C3 C2 C9 . 122.5(2) yes
C2 C3 C4 . 117.9(3) ?
C2 C3 C8 . 124.1(2) ?
C4 C3 C8 . 118.0(3) ?
C3 C4 C5 . 120.4(3) ?
C3 C4 H4 . 119.8(3) ?
C5 C4 H4 . 119.8(3) ?
C4 C5 C6 . 120.6(3) ?
C4 C5 H5 . 119.7(3) ?
C6 C5 H5 . 119.7(3) ?
C5 C6 C7 . 119.5(3) ?
C5 C6 H6 . 120.2(3) ?
C7 C6 H6 . 120.2(3) ?
C6 C7 C8 . 120.7(3) ?
C6 C7 H7 . 119.7(3) ?
C8 C7 H7 . 119.7(3) ?
C3 C8 C7 . 120.8(3) ?
C3 C8 H8 . 119.6(3) ?
C7 C8 H8 . 119.6(3) ?
C2 C9 C10 . 114.5(2) ?
C2 C9 F9A . 111.7(3) ?
C2 C9 F9B . 109.8(2) ?
C10 C9 F9A . 107.9(2) ?
C10 C9 F9B . 105.9(2) ?
F9A C9 F9B . 106.8(2) ?
C9 C10 C11 . 117.2(3) ?
C9 C10 F10A . 110.2(3) ?
C9 C10 F10B . 109.1(2) ?
C11 C10 F10A . 107.5(3) ?
C11 C10 F10B . 105.8(4) ?
F10A C10 F10B . 106.5(3) ?
C10 C11 F11A . 103.9(4) ?
C10 C11 F11B . 118.3(6) ?
C10 C11 F11C . 109.2(9) ?
C10 C11 F11D . 93.8(5) ?
C10 C11 F11E . 116(2) ?
C10 C11 F11F . 125.5(6) ?
F11A C11 F11B . 102.3(7) ?
F11A C11 F11C . 105.0(10) ?
F11A C11 F11D . 149.8(7) ?
F11A C11 F11E . 96(2) ?
F11A C11 F11F . 50.0(10) ?
F11B C11 F11C . 116.3(9) ?
F11B C11 F11D . 47.4(6) ?
F11B C11 F11E . 115(2) ?
F11B C11 F11F . 52.1(9) ?
F11C C11 F11D . 92.0(10) ?
F11C C11 F11E . 10(3) ?
F11C C11 F11F . 123.0(10) ?
F11D C11 F11E . 98(2) ?
F11D C11 F11F . 100.0(10) ?
F11E C11 F11F . 114(2) ?

loop_
_geom_bond_atom_site_label_1
_geom_bond_atom_site_label_2
_geom_bond_site_symmetry_1
_geom_bond_site_symmetry_2
_geom_bond_distance
_geom_bond_publ_flag
C1 C1 . 2_765 1.253(6) yes
C1 C2 . . 1.329(4) yes
C2 C3 . . 1.474(4) yes
C2 C9 . . 1.523(4) yes
C3 C4 . . 1.404(4) ?
C3 C8 . . 1.397(4) ?
C4 C5 . . 1.390(5) ?
C4 H4 . . .950(3) ?
C5 C6 . . 1.378(5) ?
C5 H5 . . .950(3) ?
C6 C7 . . 1.377(5) ?
C6 H6 . . .950(3) ?
C7 C8 . . 1.383(5) ?
C7 H7 . . .950(3) ?
C8 H8 . . .950(3) ?
C9 C10 . . 1.538(4) ?
C9 F9A . . 1.350(3) ?
C9 F9B . . 1.357(3) ?
C10 C11 . . 1.513(5) ?
C10 F10A . . 1.321(4) ?
C10 F10B . . 1.321(4) ?
C11 F11A . . 1.471(8) ?
C11 F11B . . 1.226(7) ?
C11 F11C . . 1.40(2) ?
C11 F11D . . 1.640(10) ?
C11 F11E . . 1.15(4) ?
C11 F11F . . 1.080(8) ?

loop_
_geom_torsion_atom_site_label_1
_geom_torsion_atom_site_label_2
_geom_torsion_atom_site_label_3
_geom_torsion_atom_site_label_4
_geom_torsion
C1 C2 C3 C4 6.72(0.39)
C1 C2 C3 C8 -172.00(0.27)
C9 C2 C3 C4 -173.17(0.24)
C9 C2 C3 C8 8.12(0.40)
C1 C2 C9 C10 -103.22(0.29)
C1 C2 C9 F9A 133.84(0.25)
C1 C2 C9 F9B 15.61(0.33)
C3 C2 C9 C10 76.68(0.33)
C3 C2 C9 F9A -46.27(0.32)
C3 C2 C9 F9B -164.49(0.23)
C2 C3 C4 C5 -177.45(0.26)
C2 C3 C4 H4 2.55(0.41)
C8 C3 C4 C5 1.34(0.41)
C8 C3 C4 H4 -178.66(0.26)
C2 C3 C8 C7 177.88(0.26)
C2 C3 C8 H8 -2.12(0.43)
C4 C3 C8 C7 -0.83(0.40)
C4 C3 C8 H8 179.16(0.26)
C3 C4 C5 C6 -0.73(0.46)
C3 C4 C5 H5 179.27(0.29)
H4 C4 C5 C6 179.27(0.29)
H4 C4 C5 H5 -0.73(0.50)
C4 C5 C6 C7 -0.43(0.48)
C4 C5 C6 H6 179.57(0.30)
H5 C5 C6 C7 179.57(0.31)
H5 C5 C6 H6 -0.43(0.54)
C5 C6 C7 C8 0.94(0.46)
C5 C6 C7 H7 -179.06(0.30)
H6 C6 C7 C8 -179.06(0.29)
H6 C6 C7 H7 0.94(0.51)
C6 C7 C8 C3 -0.30(0.44)
C6 C7 C8 H8 179.70(0.28)
H7 C7 C8 C3 179.70(0.27)
H7 C7 C8 H8 -0.30(0.47)
C2 C9 C10 C11 173.84(0.31)
C2 C9 C10 F10A -62.89(0.32)
C2 C9 C10 F10B 53.71(0.31)
F9A C9 C10 C11 -61.15(0.37)
F9A C9 C10 F10A 62.12(0.28)
F9A C9 C10 F10B 178.71(0.21)
F9B C9 C10 C11 52.83(0.37)
F9B C9 C10 F10A 176.10(0.22)
F9B C9 C10 F10B -67.30(0.26)
C9 C10 C11 F11D 79.15(0.39)
C9 C10 C11 F11F -25.40(0.90)
F10A C10 C11 F11D -45.49(0.39)
F10A C10 C11 F11F -150.04(0.76)
F10B C10 C11 F11D -158.96(0.33)
F10B C10 C11 F11F 96.50(0.80)
